data_7046457
loop_
_publ_author_name
'Mayans, Julia'
'Font-Bardia, Merc\`e'
'Escuer, Albert'

_publ_section_title
;
 Chiroptical and magnetic properties of star-shaped Fe complexes from
 chiral Schiff bases. Structural and magnetic correlations based on
 continuous shape measures.
;
_journal_issue 25
_journal_name_full 'Dalton transactions (Cambridge, England : 2003)'
_journal_page_first 8392
_journal_page_last 8401
_journal_paper_doi 10.1039/c8dt01684d
_journal_volume 47
_journal_year 2018
_chemical_absolute_configuration rm
_chemical_formula_moiety 'C44 H39 Fe N2 O6, 2(C2 H3 N), C H4 O'
_chemical_formula_sum 'C49 H49 Fe N4 O7'
_chemical_formula_weight 861.77
_space_group_crystal_system monoclinic
_space_group_IT_number 4
_space_group_name_Hall 'P 2yb'
_space_group_name_H-M_alt 'P 1 21 1'
_symmetry_space_group_name_Hall 'P 2yb'
_symmetry_space_group_name_H-M 'P 1 21 1'
_atom_sites_solution_hydrogens geom
_audit_creation_method SHELXL-2012
_audit_update_record
;
2018-04-25 deposited with the CCDC.
2018-05-25 downloaded from the CCDC.
;
_cell_angle_alpha 90
_cell_angle_beta 99.806(2)
_cell_angle_gamma 90
_cell_formula_units_Z 2
_cell_length_a 10.7824(6)
_cell_length_b 18.1395(8)
_cell_length_c 11.3010(6)
_cell_measurement_reflns_used 9874
_cell_measurement_temperature 100(2)
_cell_measurement_theta_max 23.86
_cell_measurement_theta_min 2.66
_cell_volume 2178.04(19)
_computing_cell_refinement 'Bruker SAINT'
_computing_data_collection 'Bruker APEX2'
_computing_data_reduction 'Bruker SAINT'
_computing_molecular_graphics 'Bruker SHELXTL'
_computing_publication_material 'Bruker SHELXTL'
_computing_structure_refinement 'SHELXL-2014 (Sheldrick 2014)'
_computing_structure_solution 'XT-2014 (Sheldrick 2008)'
_diffrn_ambient_temperature 100(2)
_diffrn_measured_fraction_theta_full 0.851
_diffrn_measured_fraction_theta_max 0.993
_diffrn_measurement_device_type 'D8 Venture'
_diffrn_measurement_method '\f and \w scans'
_diffrn_radiation_type MoK\a
_diffrn_radiation_wavelength 0.71073
_diffrn_reflns_av_R_equivalents 0.0231
_diffrn_reflns_av_unetI/netI 0.0322
_diffrn_reflns_Laue_measured_fraction_full 0.851
_diffrn_reflns_Laue_measured_fraction_max 0.993
_diffrn_reflns_limit_h_max 12
_diffrn_reflns_limit_h_min -12
_diffrn_reflns_limit_k_max 20
_diffrn_reflns_limit_k_min -20
_diffrn_reflns_limit_l_max 12
_diffrn_reflns_limit_l_min -12
_diffrn_reflns_number 22062
_diffrn_reflns_point_group_measured_fraction_full 0.843
_diffrn_reflns_point_group_measured_fraction_max 0.986
_diffrn_reflns_theta_full 25.242
_diffrn_reflns_theta_max 23.859
_diffrn_reflns_theta_min 2.662
_diffrn_source microfocus
_exptl_absorpt_coefficient_mu 0.403
_exptl_absorpt_correction_T_max 0.7454
_exptl_absorpt_correction_T_min 0.6189
_exptl_absorpt_correction_type multi-scan
_exptl_absorpt_process_details sadabs
_exptl_crystal_colour red
_exptl_crystal_density_diffrn 1.314
_exptl_crystal_description prism
_exptl_crystal_F_000 906
_exptl_crystal_recrystallization_method 'Re-crystallisation from solvent: Methanol'
_exptl_crystal_size_max 0.195
_exptl_crystal_size_mid 0.113
_exptl_crystal_size_min 0.058
_refine_diff_density_max 0.210
_refine_diff_density_min -0.209
_refine_diff_density_rms 0.037
_refine_ls_abs_structure_details
;
 Flack x determined using 2959 quotients [(I+)-(I-)]/[(I+)+(I-)]
 (Parsons and Flack (2004), Acta Cryst. A60, s61).
;
_refine_ls_abs_structure_Flack 0.009(4)
_refine_ls_extinction_method none
_refine_ls_goodness_of_fit_ref 1.052
_refine_ls_hydrogen_treatment constr
_refine_ls_matrix_type full
_refine_ls_number_parameters 554
_refine_ls_number_reflns 6642
_refine_ls_number_restraints 1
_refine_ls_restrained_S_all 1.051
_refine_ls_R_factor_all 0.0242
_refine_ls_R_factor_gt 0.0228
_refine_ls_shift/su_max 0.001
_refine_ls_shift/su_mean 0.000
_refine_ls_structure_factor_coef Fsqd
_refine_ls_weighting_details
;
 w=1/[\s^2^(Fo^2^)+(0.0316P)^2^+0.1194P]
 where P=(Fo^2^+2Fc^2^)/3
;
_refine_ls_weighting_scheme calc
_refine_ls_wR_factor_gt 0.0553
_refine_ls_wR_factor_ref 0.0560
_reflns_Friedel_coverage 0.915
_reflns_Friedel_fraction_full 0.834
_reflns_Friedel_fraction_max 0.978
_reflns_number_gt 6402
_reflns_number_total 6642
_reflns_threshold_expression 'I > 2\s(I)'
_cod_data_source_file c8dt01684d2.cif
_cod_data_source_block mo_I06UB218_0m_a
_cod_depositor_comments 'Adding full bibliography for 7046456--7046458.cif.'
_cod_database_code 7046457
_shelx_space_group_comment
;
The symmetry employed for this shelxl refinement is uniquely defined
by the following loop, which should always be used as a source of
symmetry information in preference to the above space-group names.
They are only intended as comments.
;
_shelxl_version_number 2012-9

loop_
_space_group_symop_operation_xyz
'x, y, z'
'-x, y+1/2, -z'

loop_
_atom_site_label
_atom_site_type_symbol
_atom_site_fract_x
_atom_site_fract_y
_atom_site_fract_z
_atom_site_U_iso_or_equiv
_atom_site_adp_type
_atom_site_occupancy
_atom_site_site_symmetry_order
_atom_site_calc_flag
_atom_site_refinement_flags_posn
_atom_site_refinement_flags_adp
Fe1 Fe 0.47973(3) 0.54849(2) 0.64280(3) 0.01153(10) Uani 1 1 d . .
O1 O 0.38820(17) 0.47073(10) 0.70070(16) 0.0160(4) Uani 1 1 d . .
O2 O 0.51819(16) 0.64073(9) 0.56573(15) 0.0138(4) Uani 1 1 d . .
O3 O 0.64445(17) 0.73060(10) 0.45180(17) 0.0206(4) Uani 1 1 d . .
O4 O 0.46795(16) 0.50385(9) 0.45964(15) 0.0144(4) Uani 1 1 d . .
H4O H 0.3967 0.5031 0.4158 0.017 Uiso 1 1 calc R U
O5 O 0.56664(16) 0.58687(10) 0.79378(16) 0.0152(4) Uani 1 1 d . .
O6 O 0.60114(19) 0.65128(10) 1.00315(17) 0.0235(5) Uani 1 1 d . .
N1 N 0.2915(2) 0.58968(11) 0.60482(19) 0.0129(5) Uani 1 1 d . .
N2 N 0.6396(2) 0.47914(11) 0.64736(19) 0.0135(5) Uani 1 1 d . .
C1 C 0.2568(2) 0.46833(14) 0.6736(2) 0.0143(6) Uani 1 1 d . .
H1 H 0.2336 0.4451 0.5926 0.017 Uiso 1 1 calc R U
C2 C 0.2016(2) 0.42100(13) 0.7620(2) 0.0145(6) Uani 1 1 d . .
C3 C 0.2639(3) 0.41210(15) 0.8786(3) 0.0215(6) Uani 1 1 d . .
H3 H 0.3420 0.4364 0.9037 0.026 Uiso 1 1 calc R U
C4 C 0.2140(3) 0.36819(17) 0.9594(3) 0.0280(7) Uani 1 1 d . .
H4 H 0.2575 0.3630 1.0394 0.034 Uiso 1 1 calc R U
C5 C 0.1012(3) 0.33200(16) 0.9236(3) 0.0286(7) Uani 1 1 d . .
H5 H 0.0667 0.3018 0.9786 0.034 Uiso 1 1 calc R U
C6 C 0.0390(3) 0.34014(15) 0.8072(3) 0.0240(7) Uani 1 1 d . .
H6 H -0.0382 0.3149 0.7818 0.029 Uiso 1 1 calc R U
C7 C 0.0877(3) 0.38479(15) 0.7267(3) 0.0200(6) Uani 1 1 d . .
H7 H 0.0431 0.3907 0.6472 0.024 Uiso 1 1 calc R U
C8 C 0.2026(2) 0.54858(16) 0.6647(2) 0.0140(5) Uani 1 1 d . .
H8 H 0.1188 0.5480 0.6108 0.017 Uiso 1 1 calc R U
C9 C 0.1870(3) 0.58356(14) 0.7829(3) 0.0161(6) Uani 1 1 d . .
C10 C 0.2874(3) 0.61241(15) 0.8641(3) 0.0191(6) Uani 1 1 d . .
H10 H 0.3702 0.6105 0.8461 0.023 Uiso 1 1 calc R U
C11 C 0.2668(3) 0.64391(16) 0.9709(3) 0.0244(7) Uani 1 1 d . .
H11 H 0.3354 0.6636 1.0258 0.029 Uiso 1 1 calc R U
C12 C 0.1456(3) 0.64677(16) 0.9979(3) 0.0276(7) Uani 1 1 d . .
H12 H 0.1313 0.6693 1.0703 0.033 Uiso 1 1 calc R U
C13 C 0.0467(3) 0.61707(16) 0.9198(3) 0.0259(7) Uani 1 1 d . .
H13 H -0.0357 0.6180 0.9392 0.031 Uiso 1 1 calc R U
C14 C 0.0667(3) 0.58578(15) 0.8129(3) 0.0211(6) Uani 1 1 d . .
H14 H -0.0023 0.5656 0.7592 0.025 Uiso 1 1 calc R U
C15 C 0.2466(2) 0.63232(14) 0.5170(2) 0.0139(6) Uani 1 1 d . .
H15 H 0.1576 0.6355 0.4960 0.017 Uiso 1 1 calc R U
C16 C 0.3206(3) 0.67568(14) 0.4477(2) 0.0145(6) Uani 1 1 d . .
C17 C 0.2572(3) 0.71851(14) 0.3523(2) 0.0182(6) Uani 1 1 d . .
H17 H 0.1680 0.7160 0.3325 0.022 Uiso 1 1 calc R U
C18 C 0.3222(3) 0.76379(15) 0.2876(3) 0.0205(6) Uani 1 1 d . .
H18 H 0.2788 0.7909 0.2214 0.025 Uiso 1 1 calc R U
C19 C 0.4537(3) 0.76987(14) 0.3198(2) 0.0191(6) Uani 1 1 d . .
H19 H 0.4986 0.8029 0.2773 0.023 Uiso 1 1 calc R U
C20 C 0.5174(2) 0.72857(14) 0.4121(2) 0.0149(6) Uani 1 1 d . .
C21 C 0.4530(3) 0.67866(14) 0.4780(2) 0.0137(6) Uani 1 1 d . .
C22 C 0.7144(3) 0.78449(15) 0.3987(3) 0.0216(6) Uani 1 1 d . .
H22A H 0.7104 0.7732 0.3133 0.032 Uiso 1 1 calc R U
H22B H 0.8023 0.7838 0.4392 0.032 Uiso 1 1 calc R U
H22C H 0.6785 0.8334 0.4072 0.032 Uiso 1 1 calc R U
C23 C 0.5253(3) 0.43241(14) 0.4590(2) 0.0140(6) Uani 1 1 d . .
H23 H 0.4752 0.3970 0.4995 0.017 Uiso 1 1 calc R U
C24 C 0.5291(2) 0.40376(14) 0.3340(2) 0.0144(6) Uani 1 1 d . .
C25 C 0.5459(3) 0.44965(14) 0.2402(2) 0.0174(6) Uani 1 1 d . .
H25 H 0.5537 0.5013 0.2532 0.021 Uiso 1 1 calc R U
C26 C 0.5513(3) 0.42085(16) 0.1276(3) 0.0215(6) Uani 1 1 d . .
H26 H 0.5621 0.4528 0.0635 0.026 Uiso 1 1 calc R U
C27 C 0.5409(3) 0.34518(16) 0.1082(3) 0.0223(7) Uani 1 1 d . .
H27 H 0.5453 0.3254 0.0312 0.027 Uiso 1 1 calc R U
C28 C 0.5243(3) 0.29898(15) 0.2011(3) 0.0222(6) Uani 1 1 d . .
H28 H 0.5171 0.2473 0.1882 0.027 Uiso 1 1 calc R U
C29 C 0.5181(3) 0.32796(15) 0.3131(3) 0.0182(6) Uani 1 1 d . .
H29 H 0.5062 0.2959 0.3766 0.022 Uiso 1 1 calc R U
C30 C 0.6560(2) 0.43967(14) 0.5364(2) 0.0140(5) Uani 1 1 d . .
H30 H 0.6874 0.3889 0.5595 0.017 Uiso 1 1 calc R U
C31 C 0.7551(2) 0.47852(15) 0.4786(2) 0.0145(6) Uani 1 1 d . .
C32 C 0.8508(3) 0.43624(16) 0.4451(2) 0.0189(6) Uani 1 1 d . .
H32 H 0.8508 0.3843 0.4564 0.023 Uiso 1 1 calc R U
C33 C 0.9463(3) 0.46889(17) 0.3956(3) 0.0231(7) Uani 1 1 d . .
H33 H 1.0112 0.4394 0.3729 0.028 Uiso 1 1 calc R U
C34 C 0.9470(2) 0.54445(19) 0.3792(2) 0.0209(6) Uani 1 1 d . .
H34 H 1.0119 0.5669 0.3445 0.025 Uiso 1 1 calc R U
C35 C 0.8528(3) 0.58710(17) 0.4135(2) 0.0218(6) Uani 1 1 d . .
H35 H 0.8539 0.6391 0.4032 0.026 Uiso 1 1 calc R U
C36 C 0.7568(2) 0.55467(18) 0.4629(2) 0.0179(6) Uani 1 1 d . .
H36 H 0.6924 0.5844 0.4860 0.021 Uiso 1 1 calc R U
C37 C 0.7191(2) 0.46345(14) 0.7421(2) 0.0151(6) Uani 1 1 d . .
H37 H 0.7786 0.4259 0.7343 0.018 Uiso 1 1 calc R U
C38 C 0.7275(2) 0.49670(14) 0.8584(2) 0.0156(6) Uani 1 1 d . .
C39 C 0.8182(3) 0.46969(15) 0.9522(2) 0.0199(6) Uani 1 1 d . .
H39 H 0.8684 0.4286 0.9383 0.024 Uiso 1 1 calc R U
C40 C 0.8355(3) 0.50190(16) 1.0635(2) 0.0219(6) Uani 1 1 d . .
H40 H 0.8965 0.4827 1.1266 0.026 Uiso 1 1 calc R U
C41 C 0.7633(3) 0.56288(15) 1.0838(2) 0.0191(6) Uani 1 1 d . .
H41 H 0.7755 0.5852 1.1610 0.023 Uiso 1 1 calc R U
C42 C 0.6747(3) 0.59106(15) 0.9933(2) 0.0166(6) Uani 1 1 d . .
C43 C 0.6521(2) 0.55783(15) 0.8774(2) 0.0140(5) Uani 1 1 d . .
C44 C 0.6247(3) 0.68904(18) 1.1154(3) 0.0327(8) Uani 1 1 d . .
H44A H 0.7127 0.7052 1.1320 0.049 Uiso 1 1 calc R U
H44B H 0.6084 0.6558 1.1794 0.049 Uiso 1 1 calc R U
H44C H 0.5692 0.7320 1.1121 0.049 Uiso 1 1 calc R U
N1W N 0.0261(3) 0.74701(15) 0.5608(3) 0.0423(8) Uani 1 1 d . .
C1W C 0.0726(3) 0.76686(17) 0.6529(4) 0.0327(8) Uani 1 1 d . .
C2W C 0.1324(3) 0.7938(2) 0.7704(3) 0.0415(9) Uani 1 1 d . .
H2WA H 0.2074 0.8225 0.7620 0.062 Uiso 1 1 calc R U
H2WB H 0.1568 0.7519 0.8240 0.062 Uiso 1 1 calc R U
H2WC H 0.0732 0.8251 0.8042 0.062 Uiso 1 1 calc R U
O1W O 0.24554(18) 0.49473(11) 0.32485(18) 0.0263(5) Uani 1 1 d . .
H1W H 0.2316 0.4493 0.3169 0.039 Uiso 1 1 calc R U
C5W C 0.2350(3) 0.52742(17) 0.2118(3) 0.0341(8) Uani 1 1 d . .
H5WA H 0.2841 0.4991 0.1621 0.051 Uiso 1 1 calc R U
H5WB H 0.2671 0.5780 0.2205 0.051 Uiso 1 1 calc R U
H5WC H 0.1464 0.5281 0.1733 0.051 Uiso 1 1 calc R U
N2W N 0.1893(2) 0.34537(16) 0.2843(3) 0.0333(6) Uani 1 1 d . .
C3W C 0.2088(3) 0.28434(18) 0.2751(3) 0.0240(7) Uani 1 1 d . .
C4W C 0.2341(3) 0.20682(17) 0.2634(3) 0.0337(8) Uani 1 1 d . .
H4WA H 0.2223 0.1936 0.1781 0.040 Uiso 1 1 calc R U
H4WB H 0.1763 0.1779 0.3031 0.040 Uiso 1 1 calc R U
H4WC H 0.3211 0.1962 0.3010 0.040 Uiso 1 1 calc R U

loop_
_atom_site_aniso_label
_atom_site_aniso_U_11
_atom_site_aniso_U_22
_atom_site_aniso_U_33
_atom_site_aniso_U_23
_atom_site_aniso_U_13
_atom_site_aniso_U_12
Fe1 0.01130(18) 0.01330(17) 0.01012(17) 0.00074(16) 0.00222(13) 0.00175(16)
O1 0.0128(9) 0.0169(9) 0.0190(10) 0.0027(8) 0.0048(8) 0.0023(7)
O2 0.0132(9) 0.0148(9) 0.0127(10) 0.0023(7) 0.0008(8) 0.0001(7)
O3 0.0186(10) 0.0200(10) 0.0240(11) 0.0045(8) 0.0058(8) -0.0047(8)
O4 0.0120(9) 0.0165(9) 0.0142(9) -0.0019(7) 0.0004(7) 0.0026(7)
O5 0.0150(10) 0.0185(9) 0.0116(9) 0.0008(7) 0.0006(8) 0.0039(7)
O6 0.0309(12) 0.0232(11) 0.0147(10) -0.0071(8) -0.0004(9) 0.0082(9)
N1 0.0142(11) 0.0126(11) 0.0122(11) -0.0025(9) 0.0029(9) 0.0002(9)
N2 0.0144(11) 0.0158(11) 0.0108(11) 0.0008(9) 0.0036(9) 0.0007(9)
C1 0.0147(14) 0.0151(13) 0.0133(13) -0.0015(11) 0.0027(11) 0.0007(11)
C2 0.0145(14) 0.0101(13) 0.0193(15) -0.0023(11) 0.0037(12) 0.0022(10)
C3 0.0178(15) 0.0231(15) 0.0236(16) 0.0030(12) 0.0039(13) -0.0033(11)
C4 0.0268(18) 0.0328(18) 0.0246(18) 0.0083(13) 0.0052(14) 0.0003(13)
C5 0.0252(17) 0.0231(16) 0.041(2) 0.0096(14) 0.0161(15) 0.0010(12)
C6 0.0162(15) 0.0183(14) 0.0392(19) -0.0029(13) 0.0100(14) -0.0037(11)
C7 0.0156(15) 0.0203(14) 0.0240(16) -0.0026(12) 0.0029(13) 0.0018(12)
C8 0.0116(12) 0.0154(12) 0.0152(12) 0.0007(14) 0.0031(10) 0.0017(13)
C9 0.0184(15) 0.0118(12) 0.0197(15) 0.0038(11) 0.0080(12) 0.0039(11)
C10 0.0187(15) 0.0190(14) 0.0205(15) -0.0001(12) 0.0057(13) 0.0023(11)
C11 0.0274(17) 0.0267(16) 0.0197(16) -0.0033(13) 0.0055(13) 0.0009(13)
C12 0.0368(19) 0.0261(16) 0.0230(16) -0.0001(13) 0.0137(14) 0.0057(13)
C13 0.0263(17) 0.0266(16) 0.0296(18) 0.0024(13) 0.0188(14) 0.0047(13)
C14 0.0178(15) 0.0192(14) 0.0277(16) 0.0021(12) 0.0079(13) 0.0011(12)
C15 0.0130(13) 0.0136(13) 0.0143(14) -0.0047(11) 0.0005(11) 0.0022(10)
C16 0.0184(14) 0.0119(13) 0.0133(14) -0.0010(10) 0.0030(11) 0.0019(11)
C17 0.0181(14) 0.0165(13) 0.0190(14) -0.0005(11) 0.0006(12) 0.0028(11)
C18 0.0286(17) 0.0175(14) 0.0156(15) 0.0044(11) 0.0041(12) 0.0086(12)
C19 0.0315(18) 0.0119(13) 0.0165(15) -0.0003(11) 0.0114(13) 0.0023(12)
C20 0.0183(14) 0.0129(13) 0.0145(14) -0.0026(11) 0.0056(11) -0.0006(11)
C21 0.0204(15) 0.0091(12) 0.0110(14) -0.0056(10) 0.0015(11) 0.0019(11)
C22 0.0252(16) 0.0175(14) 0.0244(16) -0.0001(12) 0.0109(13) -0.0056(12)
C23 0.0155(14) 0.0126(13) 0.0153(14) 0.0019(11) 0.0063(12) -0.0001(11)
C24 0.0106(13) 0.0184(14) 0.0143(15) -0.0021(11) 0.0021(11) -0.0001(10)
C25 0.0166(14) 0.0168(14) 0.0184(15) -0.0011(11) 0.0022(12) -0.0048(11)
C26 0.0197(16) 0.0321(17) 0.0130(15) 0.0007(12) 0.0034(12) -0.0066(13)
C27 0.0158(14) 0.0354(17) 0.0160(15) -0.0115(13) 0.0034(12) -0.0027(12)
C28 0.0194(15) 0.0198(15) 0.0263(17) -0.0061(13) 0.0008(13) 0.0011(12)
C29 0.0202(15) 0.0156(14) 0.0190(15) 0.0005(12) 0.0037(12) 0.0007(11)
C30 0.0161(14) 0.0160(13) 0.0109(13) 0.0014(10) 0.0052(11) 0.0045(11)
C31 0.0132(14) 0.0211(15) 0.0083(13) -0.0019(11) -0.0005(11) -0.0002(11)
C32 0.0176(15) 0.0244(15) 0.0147(14) -0.0036(12) 0.0026(12) 0.0047(12)
C33 0.0130(14) 0.0373(17) 0.0193(15) -0.0069(13) 0.0031(12) 0.0010(12)
C34 0.0119(12) 0.0376(16) 0.0134(12) -0.0051(15) 0.0020(10) -0.0076(14)
C35 0.0226(16) 0.0270(15) 0.0155(14) -0.0030(12) 0.0026(12) -0.0057(13)
C36 0.0152(13) 0.0223(15) 0.0165(13) -0.0003(14) 0.0038(10) 0.0011(13)
C37 0.0135(14) 0.0146(13) 0.0183(15) 0.0011(11) 0.0059(12) 0.0032(11)
C38 0.0145(14) 0.0198(14) 0.0129(14) -0.0001(11) 0.0038(11) -0.0002(11)
C39 0.0183(15) 0.0230(14) 0.0183(15) 0.0022(12) 0.0028(12) 0.0049(12)
C40 0.0201(15) 0.0293(16) 0.0148(14) 0.0045(12) -0.0016(12) 0.0022(12)
C41 0.0207(14) 0.0256(17) 0.0107(13) -0.0002(11) 0.0015(11) -0.0046(12)
C42 0.0179(14) 0.0179(14) 0.0150(14) -0.0011(11) 0.0051(12) -0.0008(11)
C43 0.0131(12) 0.0188(14) 0.0102(12) 0.0047(12) 0.0022(10) -0.0013(12)
C44 0.047(2) 0.0308(17) 0.0186(17) -0.0088(13) 0.0009(15) 0.0092(15)
N1W 0.0292(16) 0.0304(16) 0.070(2) -0.0072(15) 0.0162(17) 0.0025(12)
C1W 0.0199(17) 0.0203(16) 0.060(3) 0.0085(17) 0.0134(18) 0.0034(13)
C2W 0.0265(18) 0.042(2) 0.054(2) 0.0187(17) -0.0002(17) 0.0006(15)
O1W 0.0192(11) 0.0305(11) 0.0279(11) -0.0050(9) 0.0005(9) 0.0004(8)
C5W 0.0325(19) 0.034(2) 0.0338(19) -0.0001(13) -0.0008(15) 0.0035(13)
N2W 0.0262(15) 0.0309(17) 0.0452(18) 0.0038(13) 0.0127(13) -0.0004(12)
C3W 0.0166(15) 0.0329(19) 0.0224(16) 0.0004(13) 0.0030(12) 0.0008(13)
C4W 0.0266(17) 0.0305(18) 0.039(2) -0.0076(14) -0.0072(15) 0.0057(13)

loop_
_atom_type_symbol
_atom_type_description
_atom_type_scat_dispersion_real
_atom_type_scat_dispersion_imag
_atom_type_scat_source
C C 0.0033 0.0016 'International Tables Vol C Tables 4.2.6.8 and 6.1.1.4'
H H 0.0000 0.0000 'International Tables Vol C Tables 4.2.6.8 and 6.1.1.4'
N N 0.0061 0.0033 'International Tables Vol C Tables 4.2.6.8 and 6.1.1.4'
O O 0.0106 0.0060 'International Tables Vol C Tables 4.2.6.8 and 6.1.1.4'
Fe Fe 0.3463 0.8444 'International Tables Vol C Tables 4.2.6.8 and 6.1.1.4'

loop_
_geom_angle_atom_site_label_1
_geom_angle_atom_site_label_2
_geom_angle_atom_site_label_3
_geom_angle
O1 Fe1 O5 99.53(8)
O1 Fe1 O2 161.22(7)
O5 Fe1 O2 88.70(7)
O1 Fe1 N2 91.09(8)
O5 Fe1 N2 85.55(8)
O2 Fe1 N2 106.45(8)
O1 Fe1 N1 78.31(8)
O5 Fe1 N1 110.66(8)
O2 Fe1 N1 82.99(8)
N2 Fe1 N1 161.75(8)
O1 Fe1 O4 95.76(7)
O5 Fe1 O4 154.56(7)
O2 Fe1 O4 83.07(7)
N2 Fe1 O4 73.90(7)
N1 Fe1 O4 92.23(7)
C1 O1 Fe1 120.92(15)
C21 O2 Fe1 131.10(16)
C20 O3 C22 116.9(2)
C23 O4 Fe1 112.34(14)
C23 O4 H4O 109.5
Fe1 O4 H4O 117.4
C43 O5 Fe1 131.82(17)
C42 O6 C44 116.0(2)
C15 N1 C8 118.1(2)
C15 N1 Fe1 125.82(18)
C8 N1 Fe1 113.74(15)
C37 N2 C30 116.1(2)
C37 N2 Fe1 125.04(18)
C30 N2 Fe1 118.58(16)
O1 C1 C2 111.7(2)
O1 C1 C8 109.80(19)
C2 C1 C8 112.6(2)
O1 C1 H1 107.5
C2 C1 H1 107.5
C8 C1 H1 107.5
C3 C2 C7 118.7(3)
C3 C2 C1 120.9(2)
C7 C2 C1 120.4(2)
C2 C3 C4 120.9(3)
C2 C3 H3 119.5
C4 C3 H3 119.5
C5 C4 C3 120.1(3)
C5 C4 H4 119.9
C3 C4 H4 119.9
C6 C5 C4 119.3(3)
C6 C5 H5 120.4
C4 C5 H5 120.4
C5 C6 C7 120.8(3)
C5 C6 H6 119.6
C7 C6 H6 119.6
C6 C7 C2 120.2(3)
C6 C7 H7 119.9
C2 C7 H7 119.9
N1 C8 C9 111.9(2)
N1 C8 C1 103.61(19)
C9 C8 C1 115.5(2)
N1 C8 H8 108.5
C9 C8 H8 108.5
C1 C8 H8 108.5
C14 C9 C10 118.5(3)
C14 C9 C8 118.3(2)
C10 C9 C8 123.2(2)
C11 C10 C9 120.3(3)
C11 C10 H10 119.8
C9 C10 H10 119.8
C10 C11 C12 120.1(3)
C10 C11 H11 120.0
C12 C11 H11 120.0
C13 C12 C11 120.0(3)
C13 C12 H12 120.0
C11 C12 H12 120.0
C12 C13 C14 120.1(3)
C12 C13 H13 119.9
C14 C13 H13 119.9
C13 C14 C9 120.9(3)
C13 C14 H14 119.6
C9 C14 H14 119.6
N1 C15 C16 125.2(2)
N1 C15 H15 117.4
C16 C15 H15 117.4
C17 C16 C21 120.2(2)
C17 C16 C15 118.4(2)
C21 C16 C15 121.3(2)
C18 C17 C16 120.9(3)
C18 C17 H17 119.5
C16 C17 H17 119.5
C17 C18 C19 119.6(3)
C17 C18 H18 120.2
C19 C18 H18 120.2
C20 C19 C18 120.5(3)
C20 C19 H19 119.8
C18 C19 H19 119.8
O3 C20 C19 125.5(2)
O3 C20 C21 113.3(2)
C19 C20 C21 121.2(2)
O2 C21 C16 123.6(2)
O2 C21 C20 118.9(2)
C16 C21 C20 117.4(2)
O3 C22 H22A 109.5
O3 C22 H22B 109.5
H22A C22 H22B 109.5
O3 C22 H22C 109.5
H22A C22 H22C 109.5
H22B C22 H22C 109.5
O4 C23 C24 113.3(2)
O4 C23 C30 105.92(19)
C24 C23 C30 113.3(2)
O4 C23 H23 108.1
C24 C23 H23 108.1
C30 C23 H23 108.1
C25 C24 C29 118.8(3)
C25 C24 C23 122.4(2)
C29 C24 C23 118.8(2)
C24 C25 C26 120.5(2)
C24 C25 H25 119.7
C26 C25 H25 119.7
C25 C26 C27 120.1(3)
C25 C26 H26 120.0
C27 C26 H26 120.0
C28 C27 C26 119.8(3)
C28 C27 H27 120.1
C26 C27 H27 120.1
C27 C28 C29 119.9(3)
C27 C28 H28 120.1
C29 C28 H28 120.1
C28 C29 C24 120.9(3)
C28 C29 H29 119.6
C24 C29 H29 119.6
N2 C30 C31 109.5(2)
N2 C30 C23 107.1(2)
C31 C30 C23 116.1(2)
N2 C30 H30 107.9
C31 C30 H30 107.9
C23 C30 H30 107.9
C32 C31 C36 119.1(3)
C32 C31 C30 118.1(2)
C36 C31 C30 122.7(2)
C33 C32 C31 120.8(3)
C33 C32 H32 119.6
C31 C32 H32 119.6
C34 C33 C32 120.0(3)
C34 C33 H33 120.0
C32 C33 H33 120.0
C33 C34 C35 119.7(3)
C33 C34 H34 120.2
C35 C34 H34 120.2
C34 C35 C36 120.6(3)
C34 C35 H35 119.7
C36 C35 H35 119.7
C35 C36 C31 119.9(3)
C35 C36 H36 120.0
C31 C36 H36 120.0
N2 C37 C38 126.9(2)
N2 C37 H37 116.6
C38 C37 H37 116.6
C39 C38 C43 120.4(2)
C39 C38 C37 118.2(2)
C43 C38 C37 121.3(2)
C40 C39 C38 120.8(3)
C40 C39 H39 119.6
C38 C39 H39 119.6
C39 C40 C41 119.8(3)
C39 C40 H40 120.1
C41 C40 H40 120.1
C42 C41 C40 120.6(3)
C42 C41 H41 119.7
C40 C41 H41 119.7
O6 C42 C41 125.2(2)
O6 C42 C43 113.8(2)
C41 C42 C43 121.0(2)
O5 C43 C38 123.9(2)
O5 C43 C42 118.8(2)
C38 C43 C42 117.3(2)
O6 C44 H44A 109.5
O6 C44 H44B 109.5
H44A C44 H44B 109.5
O6 C44 H44C 109.5
H44A C44 H44C 109.5
H44B C44 H44C 109.5
N1W C1W C2W 178.9(3)
C1W C2W H2WA 109.5
C1W C2W H2WB 109.5
H2WA C2W H2WB 109.5
C1W C2W H2WC 109.5
H2WA C2W H2WC 109.5
H2WB C2W H2WC 109.5
C5W O1W H1W 109.5
O1W C5W H5WA 109.5
O1W C5W H5WB 109.5
H5WA C5W H5WB 109.5
O1W C5W H5WC 109.5
H5WA C5W H5WC 109.5
H5WB C5W H5WC 109.5
N2W C3W C4W 179.7(4)
C3W C4W H4WA 109.5
C3W C4W H4WB 109.5
H4WA C4W H4WB 109.5
C3W C4W H4WC 109.5
H4WA C4W H4WC 109.5
H4WB C4W H4WC 109.5

loop_
_geom_bond_atom_site_label_1
_geom_bond_atom_site_label_2
_geom_bond_distance
Fe1 O1 1.9005(18)
Fe1 O5 1.9312(18)
Fe1 O2 1.9629(17)
Fe1 N2 2.128(2)
Fe1 N1 2.137(2)
Fe1 O4 2.2060(17)
O1 C1 1.398(3)
O2 C21 1.309(3)
O3 C20 1.367(3)
O3 C22 1.428(3)
O4 C23 1.437(3)
O4 H4O 0.8400
O5 C43 1.312(3)
O6 C42 1.365(3)
O6 C44 1.426(3)
N1 C15 1.286(3)
N1 C8 1.468(3)
N2 C37 1.284(3)
N2 C30 1.480(3)
C1 C2 1.514(4)
C1 C8 1.566(4)
C1 H1 1.0000
C2 C3 1.382(4)
C2 C7 1.390(4)
C3 C4 1.388(4)
C3 H3 0.9500
C4 C5 1.381(4)
C4 H4 0.9500
C5 C6 1.379(4)
C5 H5 0.9500
C6 C7 1.386(4)
C6 H6 0.9500
C7 H7 0.9500
C8 C9 1.513(4)
C8 H8 1.0000
C9 C14 1.396(4)
C9 C10 1.397(4)
C10 C11 1.387(4)
C10 H10 0.9500
C11 C12 1.392(4)
C11 H11 0.9500
C12 C13 1.373(5)
C12 H12 0.9500
C13 C14 1.385(4)
C13 H13 0.9500
C14 H14 0.9500
C15 C16 1.442(4)
C15 H15 0.9500
C16 C17 1.408(4)
C16 C21 1.412(4)
C17 C18 1.370(4)
C17 H17 0.9500
C18 C19 1.406(4)
C18 H18 0.9500
C19 C20 1.370(4)
C19 H19 0.9500
C20 C21 1.426(4)
C22 H22A 0.9800
C22 H22B 0.9800
C22 H22C 0.9800
C23 C24 1.512(4)
C23 C30 1.532(4)
C23 H23 1.0000
C24 C25 1.383(4)
C24 C29 1.397(4)
C25 C26 1.386(4)
C25 H25 0.9500
C26 C27 1.391(4)
C26 H26 0.9500
C27 C28 1.378(4)
C27 H27 0.9500
C28 C29 1.382(4)
C28 H28 0.9500
C29 H29 0.9500
C30 C31 1.517(4)
C30 H30 1.0000
C31 C32 1.389(4)
C31 C36 1.393(4)
C32 C33 1.386(4)
C32 H32 0.9500
C33 C34 1.383(5)
C33 H33 0.9500
C34 C35 1.384(4)
C34 H34 0.9500
C35 C36 1.388(4)
C35 H35 0.9500
C36 H36 0.9500
C37 C38 1.436(4)
C37 H37 0.9500
C38 C39 1.402(4)
C38 C43 1.413(4)
C39 C40 1.371(4)
C39 H39 0.9500
C40 C41 1.394(4)
C40 H40 0.9500
C41 C42 1.374(4)
C41 H41 0.9500
C42 C43 1.425(4)
C44 H44A 0.9800
C44 H44B 0.9800
C44 H44C 0.9800
N1W C1W 1.134(5)
C1W C2W 1.458(5)
C2W H2WA 0.9800
C2W H2WB 0.9800
C2W H2WC 0.9800
O1W C5W 1.396(4)
O1W H1W 0.8400
C5W H5WA 0.9800
C5W H5WB 0.9800
C5W H5WC 0.9800
N2W C3W 1.135(4)
C3W C4W 1.443(5)
C4W H4WA 0.9800
C4W H4WB 0.9800
C4W H4WC 0.9800
